data_2016375
loop_
_publ_author_name
'K. Ravikumar'
'B. Sridhar'
'Harihara Krishnan'
'A. N. Singh'

_publ_section_title
;
 Almotriptan, an antimigraine agent, and its malate salt
;
_journal_coeditor_code DN3071
_journal_issue 1
_journal_name_full 'Acta Crystallographica Section C'
_journal_page_first o15
_journal_page_last o17
_journal_paper_doi 10.1107/S0108270107060507
_journal_volume 64
_journal_year 2008
_chemical_formula_iupac 'C17 H25 N3 O2 S'
_chemical_formula_moiety 'C17 H25 N3 O2 S'
_chemical_formula_sum 'C17 H25 N3 O2 S'
_chemical_formula_weight 335.46
_chemical_name_common Almotriptan
_chemical_name_systematic
;
<i>N</i>,<i>N</i>-dimethyl-2-[5-(pyrrolidin-1-ylsulfonylmethyl)-1<i>H</i>-
indol-3-yl]-ethanamine
;
_space_group_IT_number 15
_symmetry_cell_setting monoclinic
_symmetry_space_group_name_Hall '-C 2yc'
_symmetry_space_group_name_H-M 'C 1 2/c 1'
_atom_sites_solution_hydrogens geom
_atom_sites_solution_primary direct
_atom_sites_solution_secondary difmap
_audit_creation_method SHELXL-97
_cell_angle_alpha 90.00
_cell_angle_beta 104.904(2)
_cell_angle_gamma 90.00
_cell_formula_units_Z 8
_cell_length_a 20.5023(17)
_cell_length_b 7.6894(6)
_cell_length_c 22.8470(19)
_cell_measurement_reflns_used 1760
_cell_measurement_temperature 294(2)
_cell_measurement_theta_max 19.79
_cell_measurement_theta_min 2.39
_cell_volume 3480.7(5)
_computing_cell_refinement 'SAINT (Bruker, 2001)'
_computing_data_collection 'SMART (Bruker, 2001)'
_computing_data_reduction 'SAINT (Bruker, 2001)'
_computing_molecular_graphics
;
SHELXTL/PC (Sheldrick, 1990) and PLATON (Spek, 2003)
;
_computing_publication_material 'SHELXL97 (Sheldrick, 1997)'
_computing_structure_refinement 'SHELXL97 (Sheldrick, 1997)'
_computing_structure_solution 'SHELXS97 (Sheldrick, 1997)'
_diffrn_ambient_temperature 294(2)
_diffrn_measured_fraction_theta_full 1.000
_diffrn_measured_fraction_theta_max 1.000
_diffrn_measurement_device 'Bruker SMART APEX CCD area-detector'
_diffrn_measurement_device_type 'Bruker SMART APEX CCD area-detector'
_diffrn_measurement_method '\w scan'
_diffrn_radiation_monochromator graphite
_diffrn_radiation_source 'fine-focus sealed tube'
_diffrn_radiation_type MoK\a
_diffrn_radiation_wavelength 0.71073
_diffrn_reflns_av_R_equivalents 0.0679
_diffrn_reflns_av_sigmaI/netI 0.0502
_diffrn_reflns_limit_h_max 24
_diffrn_reflns_limit_h_min -24
_diffrn_reflns_limit_k_max 9
_diffrn_reflns_limit_k_min -9
_diffrn_reflns_limit_l_max 27
_diffrn_reflns_limit_l_min -27
_diffrn_reflns_number 16157
_diffrn_reflns_theta_full 25.00
_diffrn_reflns_theta_max 25.00
_diffrn_reflns_theta_min 1.84
_diffrn_standards_number 0
_exptl_absorpt_coefficient_mu 0.199
_exptl_absorpt_correction_type none
_exptl_crystal_colour colorless
_exptl_crystal_density_diffrn 1.280
_exptl_crystal_density_method 'not measured'
_exptl_crystal_description block
_exptl_crystal_F_000 1440
_exptl_crystal_size_max 0.22
_exptl_crystal_size_mid 0.16
_exptl_crystal_size_min 0.09
_refine_diff_density_max 0.366
_refine_diff_density_min -0.242
_refine_ls_extinction_method none
_refine_ls_goodness_of_fit_ref 1.174
_refine_ls_hydrogen_treatment mixed
_refine_ls_matrix_type full
_refine_ls_number_parameters 214
_refine_ls_number_reflns 3057
_refine_ls_number_restraints 0
_refine_ls_restrained_S_all 1.174
_refine_ls_R_factor_all 0.1068
_refine_ls_R_factor_gt 0.0779
_refine_ls_shift/su_max 0.000
_refine_ls_shift/su_mean 0.000
_refine_ls_structure_factor_coef Fsqd
_refine_ls_weighting_details 'calc w=1/[\s^2^(Fo^2^)+(0.0557P)^2^+4.6989P] where P=(Fo^2^+2Fc^2^)/3'
_refine_ls_weighting_scheme calc
_refine_ls_wR_factor_gt 0.1496
_refine_ls_wR_factor_ref 0.1622
_reflns_number_gt 2285
_reflns_number_total 3057
_reflns_threshold_expression I>2\s(I)
_cod_data_source_file dn3071.cif
_cod_data_source_block I
_cod_original_sg_symbol_H-M C2/c
_cod_database_code 2016375
_cod_database_fobs_code 2016375

loop_
_symmetry_equiv_pos_as_xyz
'x, y, z'
'-x, y, -z+1/2'
'x+1/2, y+1/2, z'
'-x+1/2, y+1/2, -z+1/2'
'-x, -y, -z'
'x, -y, z-1/2'
'-x+1/2, -y+1/2, -z'
'x+1/2, -y+1/2, z-1/2'

loop_
_atom_site_type_symbol
_atom_site_label
_atom_site_fract_x
_atom_site_fract_y
_atom_site_fract_z
_atom_site_U_iso_or_equiv
_atom_site_adp_type
_atom_site_calc_flag
_atom_site_refinement_flags
_atom_site_occupancy
C C1 0.12062(18) 0.5985(4) 0.37559(15) 0.0366(9) Uani d . 1
H H1 0.1327 0.5861 0.4175 0.044 Uiso calc R 1
C C2 0.10799(17) 0.4643(4) 0.33577(14) 0.0323(8) Uani d . 1
C C3 0.09142(16) 0.5423(4) 0.27666(14) 0.0300(8) Uani d . 1
C C4 0.07313(16) 0.4779(5) 0.21760(14) 0.0342(8) Uani d . 1
H H4 0.0689 0.3585 0.2112 0.041 Uiso calc R 1
C C5 0.06124(17) 0.5886(5) 0.16879(14) 0.0354(8) Uani d . 1
C C6 0.06594(18) 0.7693(5) 0.17914(16) 0.0433(9) Uani d . 1
H H6 0.0575 0.8442 0.1461 0.052 Uiso calc R 1
C C7 0.08251(18) 0.8378(5) 0.23618(16) 0.0420(9) Uani d . 1
H H7 0.0851 0.9575 0.2421 0.050 Uiso calc R 1
C C8 0.09548(16) 0.7245(4) 0.28526(14) 0.0320(8) Uani d . 1
C C9 0.1075(2) 0.2737(5) 0.34959(15) 0.0443(10) Uani d . 1
H H9A 0.1245 0.2101 0.3200 0.053 Uiso calc R 1
H H9B 0.0613 0.2370 0.3455 0.053 Uiso calc R 1
C C10 0.1490(2) 0.2273(5) 0.41182(16) 0.0498(10) Uani d . 1
H H10A 0.1964 0.2432 0.4135 0.060 Uiso calc R 1
H H10B 0.1379 0.3061 0.4410 0.060 Uiso calc R 1
C C11 0.0775(2) 0.0334(5) 0.45010(19) 0.0573(11) Uani d . 1
H H11A 0.0716 -0.0849 0.4612 0.086 Uiso calc R 1
H H11B 0.0392 0.0687 0.4184 0.086 Uiso calc R 1
H H11C 0.0813 0.1073 0.4847 0.086 Uiso calc R 1
C C12 0.1960(2) -0.0103(6) 0.47694(18) 0.0612(12) Uani d . 1
H H12A 0.2010 0.0638 0.5116 0.092 Uiso calc R 1
H H12B 0.2362 -0.0046 0.4627 0.092 Uiso calc R 1
H H12C 0.1889 -0.1279 0.4880 0.092 Uiso calc R 1
C C13 0.04359(18) 0.5201(5) 0.10521(15) 0.0443(9) Uani d . 1
H H13A 0.0126 0.6006 0.0794 0.053 Uiso calc R 1
H H13B 0.0203 0.4100 0.1044 0.053 Uiso calc R 1
C C14 0.2182(2) 0.4049(6) 0.17041(19) 0.0595(12) Uani d . 1
H H14A 0.2044 0.5030 0.1911 0.071 Uiso calc R 1
H H14B 0.2592 0.4352 0.1589 0.071 Uiso calc R 1
C C15 0.2286(2) 0.2452(7) 0.2097(2) 0.0759(15) Uani d . 1
H H15A 0.2008 0.2493 0.2382 0.091 Uiso calc R 1
H H15B 0.2755 0.2338 0.2320 0.091 Uiso calc R 1
C C16 0.2077(2) 0.0975(7) 0.1657(2) 0.0767(15) Uani d . 1
H H16A 0.2433 0.0679 0.1466 0.092 Uiso calc R 1
H H16B 0.1961 -0.0048 0.1858 0.092 Uiso calc R 1
C C17 0.1470(2) 0.1683(5) 0.12026(19) 0.0596(12) Uani d . 1
H H17A 0.1408 0.1121 0.0812 0.072 Uiso calc R 1
H H17B 0.1063 0.1540 0.1341 0.072 Uiso calc R 1
N N1 0.11326(16) 0.7545(4) 0.34578(13) 0.0399(8) Uani d . 1
H H1N 0.1201(16) 0.845(4) 0.3638(15) 0.040(10) Uiso d . 1
N N2 0.13825(16) 0.0472(4) 0.42904(12) 0.0401(8) Uani d . 1
N N3 0.16437(16) 0.3539(4) 0.11721(13) 0.0487(8) Uani d . 1
O O1 0.15023(16) 0.6501(4) 0.07875(14) 0.0703(9) Uani d . 1
O O2 0.08893(16) 0.4082(4) 0.01711(11) 0.0717(10) Uani d . 1
S S1 0.11450(5) 0.48884(14) 0.07475(4) 0.0467(3) Uani d . 1

loop_
_atom_site_aniso_label
_atom_site_aniso_U_11
_atom_site_aniso_U_22
_atom_site_aniso_U_33
_atom_site_aniso_U_12
_atom_site_aniso_U_13
_atom_site_aniso_U_23
C1 0.050(2) 0.037(2) 0.0233(18) -0.0040(17) 0.0095(16) -0.0007(15)
C2 0.041(2) 0.0280(19) 0.0288(18) -0.0043(15) 0.0108(15) -0.0008(14)
C3 0.0312(19) 0.0306(19) 0.0308(18) -0.0015(15) 0.0124(14) -0.0017(14)
C4 0.040(2) 0.033(2) 0.0310(19) -0.0013(16) 0.0108(15) -0.0029(15)
C5 0.0311(19) 0.049(2) 0.0270(18) 0.0044(16) 0.0086(15) -0.0009(16)
C6 0.051(2) 0.046(2) 0.034(2) 0.0044(19) 0.0140(17) 0.0118(17)
C7 0.052(2) 0.032(2) 0.043(2) 0.0017(17) 0.0147(18) 0.0006(17)
C8 0.0331(19) 0.034(2) 0.0301(18) 0.0005(15) 0.0101(15) -0.0016(15)
C9 0.065(3) 0.037(2) 0.028(2) -0.0057(19) 0.0073(18) -0.0019(16)
C10 0.068(3) 0.036(2) 0.042(2) -0.008(2) 0.008(2) -0.0013(18)
C11 0.072(3) 0.047(3) 0.054(3) -0.007(2) 0.018(2) 0.003(2)
C12 0.075(3) 0.055(3) 0.048(2) 0.000(2) 0.006(2) 0.005(2)
C13 0.047(2) 0.054(2) 0.0297(19) 0.0052(19) 0.0047(16) 0.0039(17)
C14 0.042(2) 0.076(3) 0.057(3) 0.001(2) 0.007(2) -0.001(2)
C15 0.045(3) 0.111(4) 0.065(3) 0.007(3) 0.002(2) 0.028(3)
C16 0.067(3) 0.070(3) 0.099(4) 0.024(3) 0.033(3) 0.034(3)
C17 0.075(3) 0.054(3) 0.051(3) 0.004(2) 0.017(2) -0.007(2)
N1 0.058(2) 0.0278(18) 0.0342(18) -0.0043(16) 0.0128(15) -0.0068(14)
N2 0.059(2) 0.0273(16) 0.0317(16) -0.0032(14) 0.0068(15) 0.0010(12)
N3 0.054(2) 0.050(2) 0.0390(18) 0.0041(17) 0.0064(15) -0.0028(15)
O1 0.088(2) 0.058(2) 0.078(2) 0.0007(17) 0.0443(18) 0.0214(16)
O2 0.090(2) 0.101(2) 0.0239(14) 0.0247(19) 0.0136(14) -0.0015(14)
S1 0.0587(6) 0.0573(7) 0.0277(5) 0.0093(5) 0.0174(4) 0.0074(5)

loop_
_atom_type_symbol
_atom_type_description
_atom_type_scat_dispersion_real
_atom_type_scat_dispersion_imag
_atom_type_scat_source
C C 0.0033 0.0016 'International Tables Vol C Tables 4.2.6.8 and 6.1.1.4'
H H 0.0000 0.0000 'International Tables Vol C Tables 4.2.6.8 and 6.1.1.4'
N N 0.0061 0.0033 'International Tables Vol C Tables 4.2.6.8 and 6.1.1.4'
O O 0.0106 0.0060 'International Tables Vol C Tables 4.2.6.8 and 6.1.1.4'
S S 0.1246 0.1234 'International Tables Vol C Tables 4.2.6.8 and 6.1.1.4'

loop_
_geom_angle_atom_site_label_1
_geom_angle_atom_site_label_2
_geom_angle_atom_site_label_3
_geom_angle
_geom_angle_publ_flag
C2 C1 N1 110.8(3) ?
C2 C1 H1 124.6 ?
N1 C1 H1 124.6 ?
C1 C2 C3 105.7(3) ?
C1 C2 C9 127.8(3) ?
C3 C2 C9 126.4(3) ?
C4 C3 C8 118.5(3) ?
C4 C3 C2 134.5(3) ?
C8 C3 C2 107.0(3) ?
C5 C4 C3 120.8(3) ?
C5 C4 H4 119.6 ?
C3 C4 H4 119.6 ?
C4 C5 C6 119.0(3) ?
C4 C5 C13 121.1(3) ?
C6 C5 C13 119.9(3) ?
C7 C6 C5 122.0(3) ?
C7 C6 H6 119.0 ?
C5 C6 H6 119.0 ?
C6 C7 C8 118.5(3) ?
C6 C7 H7 120.8 ?
C8 C7 H7 120.8 ?
N1 C8 C7 131.4(3) ?
N1 C8 C3 107.5(3) ?
C7 C8 C3 121.1(3) ?
C2 C9 C10 113.5(3) ?
C2 C9 H9A 108.9 ?
C10 C9 H9A 108.9 ?
C2 C9 H9B 108.9 ?
C10 C9 H9B 108.9 ?
H9A C9 H9B 107.7 ?
N2 C10 C9 112.9(3) ?
N2 C10 H10A 109.0 ?
C9 C10 H10A 109.0 ?
N2 C10 H10B 109.0 ?
C9 C10 H10B 109.0 ?
H10A C10 H10B 107.8 ?
N2 C11 H11A 109.5 ?
N2 C11 H11B 109.5 ?
H11A C11 H11B 109.5 ?
N2 C11 H11C 109.5 ?
H11A C11 H11C 109.5 ?
H11B C11 H11C 109.5 ?
N2 C12 H12A 109.5 ?
N2 C12 H12B 109.5 ?
H12A C12 H12B 109.5 ?
N2 C12 H12C 109.5 ?
H12A C12 H12C 109.5 ?
H12B C12 H12C 109.5 ?
C5 C13 S1 114.1(2) ?
C5 C13 H13A 108.7 ?
S1 C13 H13A 108.7 ?
C5 C13 H13B 108.7 ?
S1 C13 H13B 108.7 ?
H13A C13 H13B 107.6 ?
N3 C14 C15 103.7(4) ?
N3 C14 H14A 111.0 ?
C15 C14 H14A 111.0 ?
N3 C14 H14B 111.0 ?
C15 C14 H14B 111.0 ?
H14A C14 H14B 109.0 ?
C14 C15 C16 104.2(4) ?
C14 C15 H15A 110.9 ?
C16 C15 H15A 110.9 ?
C14 C15 H15B 110.9 ?
C16 C15 H15B 110.9 ?
H15A C15 H15B 108.9 ?
C17 C16 C15 103.4(4) ?
C17 C16 H16A 111.1 ?
C15 C16 H16A 111.1 ?
C17 C16 H16B 111.1 ?
C15 C16 H16B 111.1 ?
H16A C16 H16B 109.1 ?
N3 C17 C16 102.4(4) ?
N3 C17 H17A 111.3 ?
C16 C17 H17A 111.3 ?
N3 C17 H17B 111.3 ?
C16 C17 H17B 111.3 ?
H17A C17 H17B 109.2 ?
C8 N1 C1 108.9(3) y
C8 N1 H1N 130(2) ?
C1 N1 H1N 122(2) ?
C11 N2 C12 109.3(3) y
C11 N2 C10 111.0(3) y
C12 N2 C10 109.7(3) y
C14 N3 C17 111.0(3) y
C14 N3 S1 123.8(3) ?
C17 N3 S1 122.1(3) ?
O2 S1 O1 119.74(19) ?
O2 S1 N3 107.68(18) ?
O1 S1 N3 106.67(19) ?
O2 S1 C13 106.01(18) ?
O1 S1 C13 108.28(19) ?
N3 S1 C13 108.02(17) y

loop_
_geom_bond_atom_site_label_1
_geom_bond_atom_site_label_2
_geom_bond_distance
_geom_bond_publ_flag
C1 C2 1.356(4) y
C1 N1 1.369(4) ?
C1 H1 0.9300 ?
C2 C3 1.436(4) ?
C2 C9 1.499(5) y
C3 C4 1.395(4) ?
C3 C8 1.415(4) ?
C4 C5 1.374(5) ?
C4 H4 0.9300 ?
C5 C6 1.408(5) ?
C5 C13 1.499(4) y
C6 C7 1.365(5) ?
C6 H6 0.9300 ?
C7 C8 1.390(5) ?
C7 H7 0.9300 ?
C8 N1 1.356(4) y
C9 C10 1.500(5) ?
C9 H9A 0.9700 ?
C9 H9B 0.9700 ?
C10 N2 1.472(4) y
C10 H10A 0.9700 ?
C10 H10B 0.9700 ?
C11 N2 1.451(5) ?
C11 H11A 0.9600 ?
C11 H11B 0.9600 ?
C11 H11C 0.9600 ?
C12 N2 1.459(5) ?
C12 H12A 0.9600 ?
C12 H12B 0.9600 ?
C12 H12C 0.9600 ?
C13 S1 1.782(4) y
C13 H13A 0.9700 ?
C13 H13B 0.9700 ?
C14 N3 1.470(5) ?
C14 C15 1.503(6) ?
C14 H14A 0.9700 ?
C14 H14B 0.9700 ?
C15 C16 1.504(7) ?
C15 H15A 0.9700 ?
C15 H15B 0.9700 ?
C16 C17 1.504(6) ?
C16 H16A 0.9700 ?
C16 H16B 0.9700 ?
C17 N3 1.477(5) ?
C17 H17A 0.9700 ?
C17 H17B 0.9700 ?
N1 H1N 0.80(3) ?
N3 S1 1.598(3) y
O1 S1 1.431(3) ?
O2 S1 1.428(3) ?

loop_
_geom_hbond_atom_site_label_D
_geom_hbond_atom_site_label_H
_geom_hbond_atom_site_label_A
_geom_hbond_site_symmetry_A
_geom_hbond_distance_DH
_geom_hbond_distance_HA
_geom_hbond_distance_DA
_geom_hbond_angle_DHA
N1 H1N N2 1_565 0.80(3) 2.12(3) 2.906(4) 167(3)
C15 H15B Cg2 6_545 0.97 2.96 3.909(5) 166

loop_
_geom_torsion_atom_site_label_1
_geom_torsion_atom_site_label_2
_geom_torsion_atom_site_label_3
_geom_torsion_atom_site_label_4
_geom_torsion
_geom_torsion_publ_flag
N1 C1 C2 C3 -0.1(4) ?
N1 C1 C2 C9 -177.1(3) ?
C1 C2 C3 C4 -179.3(4) ?
C9 C2 C3 C4 -2.2(6) ?
C1 C2 C3 C8 0.1(4) ?
C9 C2 C3 C8 177.2(3) ?
C8 C3 C4 C5 1.9(5) ?
C2 C3 C4 C5 -178.8(3) ?
C3 C4 C5 C6 -1.8(5) ?
C3 C4 C5 C13 178.1(3) ?
C4 C5 C6 C7 0.6(5) ?
C13 C5 C6 C7 -179.3(3) ?
C5 C6 C7 C8 0.4(5) ?
C6 C7 C8 N1 179.4(4) ?
C6 C7 C8 C3 -0.3(5) ?
C4 C3 C8 N1 179.4(3) ?
C2 C3 C8 N1 -0.1(4) ?
C4 C3 C8 C7 -0.9(5) ?
C2 C3 C8 C7 179.6(3) ?
C1 C2 C9 C10 -23.7(6) ?
C3 C2 C9 C10 159.8(3) ?
C2 C9 C10 N2 169.3(3) y
C4 C5 C13 S1 -92.2(4) y
C6 C5 C13 S1 87.7(4) ?
N3 C14 C15 C16 27.4(4) ?
C14 C15 C16 C17 -39.3(5) ?
C15 C16 C17 N3 35.0(4) ?
C7 C8 N1 C1 -179.6(4) ?
C3 C8 N1 C1 0.1(4) ?
C2 C1 N1 C8 0.0(4) ?
C9 C10 N2 C11 -81.0(4) ?
C9 C10 N2 C12 158.1(3) ?
C15 C14 N3 C17 -5.4(4) ?
C15 C14 N3 S1 154.9(3) ?
C16 C17 N3 C14 -18.6(5) ?
C16 C17 N3 S1 -179.3(3) ?
C14 N3 S1 O2 157.1(3) ?
C17 N3 S1 O2 -44.7(4) ?
C14 N3 S1 O1 27.4(4) ?
C17 N3 S1 O1 -174.4(3) ?
C14 N3 S1 C13 -88.8(3) ?
C17 N3 S1 C13 69.4(3) ?
C5 C13 S1 O2 174.5(3) ?
C5 C13 S1 O1 -55.9(3) ?
C5 C13 S1 N3 59.3(3) ?

loop_
_cod_related_entry_id
_cod_related_entry_database
_cod_related_entry_code
1 ChemSpider 110198
